data_7154601
loop_
_publ_author_name
'Nieto, Javier'
'Andr\'es, Celia'
'P\'erez-Encabo, Alfonso'

_publ_section_title
;
 7-endo selenocyclization reactions on chiral 3-prenyl and
 3-cinnamyl-2-hydroxymethylperhydro-1,3-benzoxazine derivatives. A way to
 enantiopure 1,4-oxazepanes.
;
_journal_issue 34
_journal_name_full 'Organic &amp; biomolecular chemistry'
_journal_page_first 9118
_journal_page_last 9126
_journal_paper_doi 10.1039/c5ob01297j
_journal_volume 13
_journal_year 2015
_chemical_absolute_configuration rmad
_chemical_formula_sum 'C25 H27 N O3 S'
_chemical_formula_weight 421.54
_chemical_name_systematic
; 
 ? 
;
_space_group_IT_number 4
_symmetry_cell_setting monoclinic
_symmetry_space_group_name_Hall 'P 2yb'
_symmetry_space_group_name_H-M 'P 1 21 1'
_atom_sites_solution_hydrogens geom
_atom_sites_solution_primary direct
_atom_sites_solution_secondary difmap
_audit_creation_method SHELXL-97
_audit_update_record
;
2015-06-12 deposited with the CCDC.
2015-07-17 downloaded from the CCDC.
;
_cell_angle_alpha 90.00
_cell_angle_beta 90.852(6)
_cell_angle_gamma 90.00
_cell_formula_units_Z 2
_cell_length_a 5.8067(18)
_cell_length_b 13.672(4)
_cell_length_c 13.807(4)
_cell_measurement_temperature 298(2)
_cell_volume 1096.0(6)
_computing_cell_refinement 'Bruker XSCANS'
_computing_data_collection 'Bruker XSCANS'
_computing_data_reduction 'Bruker SHELXTL'
_computing_molecular_graphics 'Bruker SHELXTL'
_computing_publication_material 'Bruker SHELXTL'
_computing_structure_refinement 'SHELXL-97 (Sheldrick, 1997)'
_computing_structure_solution 'SHELXS-97 (Sheldrick, 1990)'
_diffrn_ambient_temperature 298(2)
_diffrn_measured_fraction_theta_full 0.996
_diffrn_measured_fraction_theta_max 0.996
_diffrn_measurement_device_type 'Bruker P4'
_diffrn_measurement_method '\w scans'
_diffrn_radiation_monochromator graphite
_diffrn_radiation_source 'fine-focus sealed tube'
_diffrn_radiation_type MoK\a
_diffrn_radiation_wavelength 0.71073
_diffrn_reflns_av_R_equivalents 0.0000
_diffrn_reflns_av_sigmaI/netI 0.0204
_diffrn_reflns_limit_h_max 6
_diffrn_reflns_limit_h_min -6
_diffrn_reflns_limit_k_max 15
_diffrn_reflns_limit_k_min -15
_diffrn_reflns_limit_l_max 15
_diffrn_reflns_limit_l_min 0
_diffrn_reflns_number 3161
_diffrn_reflns_theta_full 23.28
_diffrn_reflns_theta_max 23.28
_diffrn_reflns_theta_min 1.47
_exptl_absorpt_coefficient_mu 0.174
_exptl_absorpt_correction_T_max 1.000000
_exptl_absorpt_correction_T_min 0.894271
_exptl_absorpt_correction_type multi-scan
_exptl_absorpt_process_details
;
 G.M. Sheldrick. 
 SADABS: A program for absorption correction with the Siemens SMART system;  University of G\"ottingen, Germany, 1996. 
;
_exptl_crystal_colour COLORLESS
_exptl_crystal_density_diffrn 1.277
_exptl_crystal_density_method 'not measured'
_exptl_crystal_description prism
_exptl_crystal_F_000 448
_exptl_crystal_size_max 0.43
_exptl_crystal_size_mid 0.28
_exptl_crystal_size_min 0.09
_refine_diff_density_max 0.181
_refine_diff_density_min -0.173
_refine_diff_density_rms 0.025
_refine_ls_abs_structure_details 'Flack H D (1983), Acta Cryst. A39, 876-881'
_refine_ls_abs_structure_Flack 0.00(6)
_refine_ls_extinction_coef 0.011(2)
_refine_ls_extinction_expression Fc^*^=kFc[1+0.001xFc^2^\l^3^/sin(2\q)]^-1/4^
_refine_ls_extinction_method SHELXL
_refine_ls_goodness_of_fit_ref 1.042
_refine_ls_hydrogen_treatment mixed
_refine_ls_matrix_type full
_refine_ls_number_parameters 274
_refine_ls_number_reflns 3161
_refine_ls_number_restraints 1
_refine_ls_restrained_S_all 1.042
_refine_ls_R_factor_all 0.0302
_refine_ls_R_factor_gt 0.0281
_refine_ls_shift/su_max 0.000
_refine_ls_shift/su_mean 0.000
_refine_ls_structure_factor_coef Fsqd
_refine_ls_weighting_details 'calc w=1/[\s^2^(Fo^2^)+(0.0481P)^2^+0.1320P] where P=(Fo^2^+2Fc^2^)/3'
_refine_ls_weighting_scheme calc
_refine_ls_wR_factor_gt 0.0747
_refine_ls_wR_factor_ref 0.0774
_reflns_number_gt 3036
_reflns_number_total 3161
_reflns_threshold_expression >2sigma(I)
_cod_data_source_file c5ob01297j2.cif
_cod_data_source_block javi07b
_cod_depositor_comments
;
The following automatic conversions were performed:

'_symmetry_cell_setting' value 'Monoclinic' changed to 'monoclinic'
according to
/usr/data/users/saulius/crontab/automatic-downloads/rss-feeds/RSC/lib/dictionaries/cif_core.dic
dictionary named 'cif_core.dic' version 2.4.2 from 2011-04-26.

Automatic conversion script
Id: cif_fix_values 3271 2015-04-21 07:52:19Z andrius 

 Adding full bibliography for 7154600--7154605.cif.
;
_cod_original_sg_symbol_H-M P2(1)
_cod_database_code 7154601

loop_
_symmetry_equiv_pos_as_xyz
'x, y, z'
'-x, y+1/2, -z'

loop_
_atom_site_label
_atom_site_type_symbol
_atom_site_fract_x
_atom_site_fract_y
_atom_site_fract_z
_atom_site_U_iso_or_equiv
_atom_site_adp_type
_atom_site_occupancy
_atom_site_symmetry_multiplicity
_atom_site_calc_flag
_atom_site_refinement_flags
S1 S 1.22283(8) 0.14333(4) -0.06308(3) 0.05056(17) Uani 1 1 d .
O1 O 0.8530(2) 0.21850(9) 0.20684(10) 0.0417(3) Uani 1 1 d .
O2 O 1.2576(3) 0.04081(13) -0.05078(11) 0.0675(5) Uani 1 1 d .
C12 C 1.0610(3) 0.33486(15) 0.30342(14) 0.0441(5) Uani 1 1 d .
C3 C 1.0069(3) 0.28513(15) 0.02969(14) 0.0443(5) Uani 1 1 d .
H3A H 0.8409 0.2927 0.0261 0.053 Uiso 1 1 calc R
H3B H 1.0710 0.3170 -0.0266 0.053 Uiso 1 1 calc R
C23 C 0.8597(4) 0.11249(16) -0.18818(16) 0.0538(6) Uani 1 1 d .
H23 H 0.8019 0.0712 -0.1409 0.065 Uiso 1 1 calc R
C18 C 1.0658(3) 0.16141(15) -0.17253(13) 0.0461(5) Uani 1 1 d .
C11 C 0.5951(4) 0.08698(18) 0.30620(15) 0.0591(6) Uani 1 1 d .
H11 H 0.6577 0.1403 0.3391 0.071 Uiso 1 1 calc R
N1 N 1.0633(3) 0.18020(12) 0.02629(11) 0.0445(4) Uani 1 1 d .
O3 O 1.4169(2) 0.20735(14) -0.06643(12) 0.0684(5) Uani 1 1 d .
C1 C 0.8770(3) 0.11998(13) 0.17414(14) 0.0412(5) Uani 1 1 d .
H1 H 1.0220 0.0938 0.2005 0.049 Uiso 1 1 calc R
C19 C 1.1504(4) 0.22333(18) -0.24278(17) 0.0597(6) Uani 1 1 d .
H19 H 1.2876 0.2570 -0.2322 0.072 Uiso 1 1 calc R
C14 C 1.2381(5) 0.3929(2) 0.45124(17) 0.0670(7) Uani 1 1 d .
H14 H 1.3624 0.3920 0.4945 0.080 Uiso 1 1 calc R
C4 C 1.0977(3) 0.33632(15) 0.12101(14) 0.0437(5) Uani 1 1 d .
H4 H 1.0084 0.3965 0.1291 0.052 Uiso 1 1 calc R
C6 C 0.6800(3) 0.06170(14) 0.21626(14) 0.0435(5) Uani 1 1 d .
C20 C 1.0294(5) 0.2345(2) -0.32852(17) 0.0658(7) Uani 1 1 d .
H20 H 1.0875 0.2756 -0.3759 0.079 Uiso 1 1 calc R
C5 C 1.0651(3) 0.27367(14) 0.21220(14) 0.0409(5) Uani 1 1 d .
H5 H 1.1938 0.2275 0.2174 0.049 Uiso 1 1 calc R
C2 C 0.8848(4) 0.11447(14) 0.06364(14) 0.0456(5) Uani 1 1 d .
H2A H 0.9173 0.0478 0.0440 0.055 Uiso 1 1 calc R
H2B H 0.7360 0.1328 0.0364 0.055 Uiso 1 1 calc R
C22 C 0.7412(4) 0.12543(18) -0.27420(16) 0.0610(6) Uani 1 1 d .
H22 H 0.6026 0.0926 -0.2843 0.073 Uiso 1 1 calc R
C17 C 0.8765(4) 0.39627(19) 0.32150(18) 0.0607(6) Uani 1 1 d .
H17 H 0.7535 0.3986 0.2777 0.073 Uiso 1 1 calc R
C9 C 0.3233(4) -0.04372(18) 0.30100(19) 0.0652(7) Uani 1 1 d .
H9 H 0.2052 -0.0790 0.3293 0.078 Uiso 1 1 calc R
C13 C 1.2408(4) 0.33368(18) 0.36915(16) 0.0568(6) Uani 1 1 d .
H13 H 1.3661 0.2928 0.3587 0.068 Uiso 1 1 calc R
C21 C 0.8237(5) 0.18625(18) -0.34621(16) 0.0607(6) Uani 1 1 d .
C15 C 1.0536(5) 0.45238(19) 0.46863(17) 0.0672(7) Uani 1 1 d .
H15 H 1.0508 0.4913 0.5238 0.081 Uiso 1 1 calc R
C16 C 0.8723(5) 0.4538(2) 0.40324(19) 0.0694(7) Uani 1 1 d .
H16 H 0.7461 0.4940 0.4144 0.083 Uiso 1 1 calc R
C8 C 0.4033(5) -0.06950(19) 0.2117(2) 0.0725(7) Uani 1 1 d .
H8 H 0.3392 -0.1228 0.1792 0.087 Uiso 1 1 calc R
C7 C 0.5782(5) -0.01703(18) 0.16963(19) 0.0695(7) Uani 1 1 d .
H7 H 0.6288 -0.0350 0.1086 0.083 Uiso 1 1 calc R
C10 C 0.4193(5) 0.0343(2) 0.34768(17) 0.0707(7) Uani 1 1 d .
H10 H 0.3658 0.0524 0.4083 0.085 Uiso 1 1 calc R
C24 C 0.6929(6) 0.2001(3) -0.4400(2) 0.0949(10) Uani 1 1 d .
H24A H 0.7895 0.2324 -0.4859 0.142 Uiso 1 1 calc R
H24B H 0.5586 0.2393 -0.4289 0.142 Uiso 1 1 calc R
H24C H 0.6469 0.1375 -0.4652 0.142 Uiso 1 1 calc R
C25 C 1.3516(4) 0.36516(19) 0.11431(17) 0.0616(6) Uani 1 1 d .
H25A H 1.3995 0.3971 0.1732 0.092 Uiso 1 1 calc R
H25B H 1.3713 0.4089 0.0607 0.092 Uiso 1 1 calc R
H25C H 1.4432 0.3076 0.1049 0.092 Uiso 1 1 calc R

loop_
_atom_site_aniso_label
_atom_site_aniso_U_11
_atom_site_aniso_U_22
_atom_site_aniso_U_33
_atom_site_aniso_U_23
_atom_site_aniso_U_13
_atom_site_aniso_U_12
S1 0.0427(3) 0.0681(4) 0.0409(3) -0.0031(3) 0.0025(2) 0.0137(3)
O1 0.0393(7) 0.0414(8) 0.0445(8) -0.0016(6) 0.0052(6) -0.0015(6)
O2 0.0739(11) 0.0740(12) 0.0547(9) -0.0024(8) -0.0012(8) 0.0326(9)
C12 0.0453(11) 0.0456(11) 0.0416(11) 0.0024(9) 0.0033(9) -0.0070(9)
C3 0.0399(11) 0.0515(11) 0.0417(11) 0.0085(9) 0.0036(9) 0.0056(9)
C23 0.0598(13) 0.0572(14) 0.0444(12) 0.0005(9) 0.0028(10) 0.0025(11)
C18 0.0470(11) 0.0519(12) 0.0395(10) -0.0047(9) 0.0071(8) 0.0099(9)
C11 0.0761(15) 0.0611(13) 0.0404(11) -0.0009(11) 0.0050(10) -0.0190(13)
N1 0.0473(9) 0.0501(10) 0.0363(9) -0.0009(7) 0.0041(7) 0.0048(7)
O3 0.0380(8) 0.1080(14) 0.0595(10) -0.0087(9) 0.0052(7) 0.0008(9)
C1 0.0433(10) 0.0406(11) 0.0396(10) 0.0007(8) -0.0009(8) 0.0039(8)
C19 0.0577(13) 0.0668(15) 0.0548(14) 0.0064(11) 0.0078(11) 0.0013(12)
C14 0.0787(18) 0.0727(17) 0.0491(14) -0.0008(12) -0.0127(13) -0.0169(15)
C4 0.0428(10) 0.0438(11) 0.0447(11) 0.0022(9) 0.0061(8) 0.0007(9)
C6 0.0511(12) 0.0411(11) 0.0381(10) 0.0028(8) -0.0022(8) 0.0009(9)
C20 0.0822(17) 0.0692(15) 0.0462(14) 0.0127(12) 0.0091(12) 0.0113(14)
C5 0.0358(10) 0.0445(11) 0.0425(11) 0.0004(8) -0.0002(8) 0.0005(8)
C2 0.0472(11) 0.0482(13) 0.0416(11) -0.0023(8) 0.0021(9) 0.0001(9)
C22 0.0617(13) 0.0683(16) 0.0526(13) -0.0100(12) -0.0093(11) 0.0058(12)
C17 0.0478(13) 0.0763(16) 0.0582(14) -0.0159(12) 0.0019(10) 0.0014(11)
C9 0.0638(14) 0.0587(14) 0.0733(16) 0.0198(13) 0.0082(12) -0.0123(12)
C13 0.0580(13) 0.0607(14) 0.0515(13) 0.0001(11) -0.0057(10) 0.0008(11)
C21 0.0795(16) 0.0606(13) 0.0420(12) -0.0065(11) -0.0041(11) 0.0242(13)
C15 0.0864(18) 0.0677(15) 0.0480(13) -0.0117(12) 0.0147(13) -0.0218(15)
C16 0.0625(14) 0.0783(17) 0.0677(15) -0.0204(14) 0.0151(13) -0.0009(13)
C8 0.0795(17) 0.0582(15) 0.0802(19) -0.0111(13) 0.0108(15) -0.0216(13)
C7 0.0787(17) 0.0649(16) 0.0655(15) -0.0179(13) 0.0190(13) -0.0154(13)
C10 0.0929(19) 0.0744(17) 0.0451(13) 0.0011(12) 0.0150(12) -0.0212(15)
C24 0.130(3) 0.096(2) 0.0584(17) -0.0006(15) -0.0270(17) 0.033(2)
C25 0.0551(13) 0.0739(16) 0.0561(14) 0.0016(12) 0.0075(11) -0.0155(12)

loop_
_atom_type_symbol
_atom_type_description
_atom_type_scat_dispersion_real
_atom_type_scat_dispersion_imag
_atom_type_scat_source
C C 0.0033 0.0016 'International Tables Vol C Tables 4.2.6.8 and 6.1.1.4'
H H 0.0000 0.0000 'International Tables Vol C Tables 4.2.6.8 and 6.1.1.4'
N N 0.0061 0.0033 'International Tables Vol C Tables 4.2.6.8 and 6.1.1.4'
O O 0.0106 0.0060 'International Tables Vol C Tables 4.2.6.8 and 6.1.1.4'
S S 0.1246 0.1234 'International Tables Vol C Tables 4.2.6.8 and 6.1.1.4'

loop_
_geom_angle_atom_site_label_1
_geom_angle_atom_site_label_2
_geom_angle_atom_site_label_3
_geom_angle
O2 S1 O3 119.73(11)
O2 S1 N1 107.10(9)
O3 S1 N1 106.98(9)
O2 S1 C18 108.00(10)
O3 S1 C18 106.46(10)
N1 S1 C18 108.12(9)
C1 O1 C5 114.93(14)
C13 C12 C17 118.0(2)
C13 C12 C5 121.51(19)
C17 C12 C5 120.43(18)
N1 C3 C4 113.46(16)
C22 C23 C18 119.5(2)
C19 C18 C23 120.08(19)
C19 C18 S1 120.02(16)
C23 C18 S1 119.90(16)
C10 C11 C6 121.1(2)
C2 N1 C3 115.20(15)
C2 N1 S1 119.13(13)
C3 N1 S1 116.97(13)
O1 C1 C6 107.26(15)
O1 C1 C2 111.50(15)
C6 C1 C2 112.97(16)
C20 C19 C18 119.3(2)
C15 C14 C13 120.4(2)
C3 C4 C25 112.88(17)
C3 C4 C5 112.04(16)
C25 C4 C5 108.88(17)
C7 C6 C11 117.1(2)
C7 C6 C1 123.37(19)
C11 C6 C1 119.49(17)
C19 C20 C21 121.9(2)
O1 C5 C12 107.90(15)
O1 C5 C4 111.36(15)
C12 C5 C4 112.19(16)
N1 C2 C1 110.56(15)
C23 C22 C21 121.5(2)
C16 C17 C12 121.1(2)
C10 C9 C8 119.1(2)
C12 C13 C14 120.9(2)
C20 C21 C22 117.8(2)
C20 C21 C24 121.1(3)
C22 C21 C24 121.2(3)
C14 C15 C16 119.1(2)
C17 C16 C15 120.4(2)
C9 C8 C7 120.4(2)
C8 C7 C6 121.4(2)
C9 C10 C11 120.8(2)

loop_
_geom_bond_atom_site_label_1
_geom_bond_atom_site_label_2
_geom_bond_distance
S1 O2 1.4259(19)
S1 O3 1.4283(18)
S1 N1 1.6337(17)
S1 C18 1.771(2)
O1 C1 1.428(2)
O1 C5 1.445(2)
C12 C13 1.373(3)
C12 C17 1.387(3)
C12 C5 1.512(3)
C3 N1 1.472(3)
C3 C4 1.529(3)
C23 C22 1.375(3)
C23 C18 1.385(3)
C18 C19 1.383(3)
C11 C10 1.380(3)
C11 C6 1.387(3)
N1 C2 1.471(3)
C1 C6 1.517(3)
C1 C2 1.529(3)
C19 C20 1.376(3)
C14 C15 1.370(4)
C14 C13 1.393(4)
C4 C25 1.530(3)
C4 C5 1.537(3)
C6 C7 1.382(3)
C20 C21 1.383(4)
C22 C21 1.387(4)
C17 C16 1.376(3)
C9 C10 1.362(4)
C9 C8 1.370(4)
C21 C24 1.504(3)
C15 C16 1.377(4)
C8 C7 1.379(4)
